data_1515554
loop_
_publ_author_name
'Back, Olivier'
'Donnadieu, Bruno'
'von Hopffgarten, Moritz'
'Klein, Susanne'
'Tonner, Ralf'
'Frenking, Gernot'
'Bertrand, Guy'

_publ_section_title
;
 N-Heterocyclic carbenes versus transition metals for stabilizing
 phosphinyl radicals
;
_journal_issue 5
_journal_name_full 'Chemical Science'
_journal_page_first 858
_journal_paper_doi 10.1039/c1sc00027f
_journal_volume 2
_journal_year 2011
_chemical_formula_sum 'C66 H98 N7 P V'
_chemical_formula_weight 1071.42
_chemical_name_systematic
;
?
;
_space_group_IT_number 14
_symmetry_cell_setting monoclinic
_symmetry_space_group_name_Hall '-P 2yn'
_symmetry_space_group_name_H-M 'P 1 21/n 1'
_atom_sites_solution_hydrogens geom
_atom_sites_solution_primary direct
_atom_sites_solution_secondary difmap
_audit_creation_method SHELXL-97
_cell_angle_alpha 90.00
_cell_angle_beta 98.889(8)
_cell_angle_gamma 90.00
_cell_formula_units_Z 4
_cell_length_a 11.516(6)
_cell_length_b 22.439(11)
_cell_length_c 25.370(12)
_cell_measurement_reflns_used 1784
_cell_measurement_temperature 100(2)
_cell_measurement_theta_max 20.50
_cell_measurement_theta_min 2.40
_cell_volume 6477(6)
_computing_cell_refinement 'Bruker SAINT'
_computing_data_collection 'Bruker APEX2'
_computing_data_reduction 'Bruker SAINT'
_computing_molecular_graphics 'Bruker SHELXTL'
_computing_publication_material 'Bruker SHELXTL'
_computing_structure_refinement 'SHELXL-97 (Sheldrick, 1997)'
_computing_structure_solution 'SHELXS-97 (Sheldrick, 2008)'
_diffrn_ambient_temperature 100(2)
_diffrn_measured_fraction_theta_full 0.975
_diffrn_measured_fraction_theta_max 0.975
_diffrn_measurement_device_type 'Bruker APEX-II CCD'
_diffrn_measurement_method '\f and \w scans'
_diffrn_radiation_monochromator graphite
_diffrn_radiation_source 'fine-focus sealed tube'
_diffrn_radiation_type MoK\a
_diffrn_radiation_wavelength 0.71073
_diffrn_reflns_av_R_equivalents 0.2194
_diffrn_reflns_av_sigmaI/netI 0.1918
_diffrn_reflns_limit_h_max 11
_diffrn_reflns_limit_h_min -11
_diffrn_reflns_limit_k_max 22
_diffrn_reflns_limit_k_min -22
_diffrn_reflns_limit_l_max 25
_diffrn_reflns_limit_l_min -25
_diffrn_reflns_number 28265
_diffrn_reflns_theta_full 21.17
_diffrn_reflns_theta_max 21.17
_diffrn_reflns_theta_min 1.82
_diffrn_standards_number 0
_exptl_absorpt_coefficient_mu 0.220
_exptl_absorpt_correction_T_max 0.9740
_exptl_absorpt_correction_T_min 0.9470
_exptl_absorpt_correction_type none
_exptl_crystal_density_diffrn 1.099
_exptl_crystal_density_meas 0
_exptl_crystal_density_method 'not measured'
_exptl_crystal_F_000 2324
_exptl_crystal_size_max 0.25
_exptl_crystal_size_mid 0.17
_exptl_crystal_size_min 0.12
_refine_diff_density_max 0.279
_refine_diff_density_min -0.279
_refine_diff_density_rms 0.060
_refine_ls_extinction_coef 0.00117(16)
_refine_ls_extinction_expression Fc^*^=kFc[1+0.001xFc^2^\l^3^/sin(2\q)]^-1/4^
_refine_ls_extinction_method SHELXL
_refine_ls_goodness_of_fit_ref 0.957
_refine_ls_hydrogen_treatment constr
_refine_ls_matrix_type full
_refine_ls_number_parameters 677
_refine_ls_number_reflns 6944
_refine_ls_number_restraints 0
_refine_ls_restrained_S_all 0.957
_refine_ls_R_factor_all 0.1689
_refine_ls_R_factor_gt 0.0637
_refine_ls_shift/su_max 0.001
_refine_ls_shift/su_mean 0.000
_refine_ls_structure_factor_coef Fsqd
_refine_ls_weighting_details 'calc w=1/[\s^2^(Fo^2^)+(0.0385P)^2^+0.0000P] where P=(Fo^2^+2Fc^2^)/3'
_refine_ls_weighting_scheme calc
_refine_ls_wR_factor_gt 0.1031
_refine_ls_wR_factor_ref 0.1303
_reflns_number_gt 3430
_reflns_number_total 6944
_reflns_threshold_expression >2sigma(I)
_cod_data_source_file c1sc00027f.txt
_cod_data_source_block shelxl_8
_cod_depositor_comments
;
The following automatic conversions were performed:

'_symmetry_cell_setting' value 'Monoclinic' changed to 'monoclinic'
according to
/usr/data/users/saulius/automatic-downloads/retrospective/RSC/lib/dictionaries/cif_core.dic
dictionary named 'cif_core.dic' version 2.4.2 from 2011-04-26.

Automatic conversion script
Id: cif_fix_values 2281 2013-09-26 08:29:07Z andrius 
;
_cod_original_sg_symbol_H-M P2(1)/n
_cod_database_code 1515554

loop_
_symmetry_equiv_pos_as_xyz
'x, y, z'
'-x+1/2, y+1/2, -z+1/2'
'-x, -y, -z'
'x-1/2, -y-1/2, z-1/2'

loop_
_atom_site_label
_atom_site_type_symbol
_atom_site_fract_x
_atom_site_fract_y
_atom_site_fract_z
_atom_site_U_iso_or_equiv
_atom_site_adp_type
_atom_site_occupancy
_atom_site_symmetry_multiplicity
_atom_site_calc_flag
_atom_site_refinement_flags
V1 V 0.40910(10) 0.77686(4) 0.10485(4) 0.0256(3) Uani 1 1 d .
P1 P 0.33165(16) 0.89402(7) 0.16178(7) 0.0295(5) Uani 1 1 d .
N1 N 0.3867(4) 0.9210(2) 0.22015(17) 0.0241(14) Uani 1 1 d .
N2 N 0.3735(4) 1.0266(2) 0.21312(19) 0.0259(14) Uani 1 1 d .
N3 N 0.3524(4) 0.9845(2) 0.2894(2) 0.0256(14) Uani 1 1 d .
N4 N 0.2566(4) 0.7665(2) 0.06404(19) 0.0266(14) Uani 1 1 d .
N5 N 0.4122(4) 0.84216(18) 0.14666(17) 0.0235(14) Uani 1 1 d .
N6 N 0.4597(4) 0.7147(2) 0.15405(18) 0.0281(14) Uani 1 1 d .
N7 N 0.5168(4) 0.7927(2) 0.05700(18) 0.0227(13) Uani 1 1 d .
C1 C 0.3716(5) 0.9731(3) 0.2389(3) 0.0274(17) Uani 1 1 d .
C2 C 0.3754(6) 1.0771(2) 0.2505(2) 0.0285(18) Uani 1 1 d .
H2A H 0.3234 1.1098 0.2349 0.034 Uiso 1 1 calc R
H2B H 0.4561 1.0926 0.2610 0.034 Uiso 1 1 calc R
C3 C 0.3292(6) 1.0479(2) 0.2974(2) 0.0279(18) Uani 1 1 d .
H3A H 0.3721 1.0624 0.3319 0.033 Uiso 1 1 calc R
H3B H 0.2441 1.0556 0.2961 0.033 Uiso 1 1 calc R
C4 C 0.4210(7) 1.0323(3) 0.1639(3) 0.0287(18) Uani 1 1 d .
C5 C 0.5405(7) 1.0221(3) 0.1650(3) 0.0296(18) Uani 1 1 d .
C6 C 0.5847(6) 1.0231(2) 0.1169(3) 0.0338(18) Uani 1 1 d .
H6 H 0.6659 1.0161 0.1166 0.041 Uiso 1 1 calc R
C7 C 0.5102(7) 1.0342(3) 0.0696(3) 0.0325(19) Uani 1 1 d .
H7 H 0.5403 1.0338 0.0368 0.039 Uiso 1 1 calc R
C8 C 0.3923(7) 1.0460(2) 0.0698(3) 0.0347(19) Uani 1 1 d .
H8 H 0.3424 1.0547 0.0373 0.042 Uiso 1 1 calc R
C9 C 0.3465(6) 1.0452(2) 0.1173(3) 0.0266(17) Uani 1 1 d .
C10 C 0.3083(7) 0.9386(3) 0.3206(3) 0.0274(17) Uani 1 1 d .
C11 C 0.1897(7) 0.9208(3) 0.3072(3) 0.0307(18) Uani 1 1 d .
C12 C 0.1526(7) 0.8763(3) 0.3393(3) 0.047(2) Uani 1 1 d .
H12 H 0.0737 0.8627 0.3320 0.056 Uiso 1 1 calc R
C13 C 0.2263(7) 0.8520(3) 0.3808(3) 0.047(2) Uani 1 1 d .
H13 H 0.1973 0.8226 0.4023 0.056 Uiso 1 1 calc R
C14 C 0.3431(7) 0.8694(3) 0.3923(3) 0.047(2) Uani 1 1 d .
H14 H 0.3942 0.8511 0.4206 0.056 Uiso 1 1 calc R
C15 C 0.3845(7) 0.9137(3) 0.3621(3) 0.0355(19) Uani 1 1 d .
C16 C 0.6260(6) 1.0104(3) 0.2167(2) 0.0310(18) Uani 1 1 d .
H16 H 0.5789 1.0086 0.2466 0.037 Uiso 1 1 calc R
C17 C 0.7134(6) 1.0627(3) 0.2282(3) 0.045(2) Uani 1 1 d .
H17A H 0.7602 1.0660 0.1992 0.067 Uiso 1 1 calc R
H17B H 0.7657 1.0554 0.2619 0.067 Uiso 1 1 calc R
H17C H 0.6699 1.0998 0.2309 0.067 Uiso 1 1 calc R
C18 C 0.6905(6) 0.9509(3) 0.2152(3) 0.044(2) Uani 1 1 d .
H18A H 0.6330 0.9187 0.2071 0.065 Uiso 1 1 calc R
H18B H 0.7384 0.9435 0.2500 0.065 Uiso 1 1 calc R
H18C H 0.7415 0.9523 0.1877 0.065 Uiso 1 1 calc R
C19 C 0.2183(6) 1.0600(3) 0.1178(2) 0.0347(18) Uani 1 1 d .
H19 H 0.2007 1.0525 0.1546 0.042 Uiso 1 1 calc R
C20 C 0.1969(6) 1.1271(3) 0.1052(2) 0.044(2) Uani 1 1 d .
H20A H 0.2501 1.1511 0.1307 0.066 Uiso 1 1 calc R
H20B H 0.1153 1.1373 0.1080 0.066 Uiso 1 1 calc R
H20C H 0.2119 1.1354 0.0689 0.066 Uiso 1 1 calc R
C21 C 0.1345(6) 1.0220(3) 0.0791(3) 0.048(2) Uani 1 1 d .
H21A H 0.1445 1.0317 0.0424 0.072 Uiso 1 1 calc R
H21B H 0.0533 1.0303 0.0840 0.072 Uiso 1 1 calc R
H21C H 0.1520 0.9798 0.0861 0.072 Uiso 1 1 calc R
C22 C 0.1064(6) 0.9474(3) 0.2613(3) 0.0352(19) Uani 1 1 d .
H22 H 0.1528 0.9742 0.2410 0.042 Uiso 1 1 calc R
C23 C 0.0124(6) 0.9854(3) 0.2826(3) 0.051(2) Uani 1 1 d .
H23A H -0.0388 0.9595 0.2999 0.076 Uiso 1 1 calc R
H23B H -0.0347 1.0065 0.2528 0.076 Uiso 1 1 calc R
H23C H 0.0508 1.0144 0.3085 0.076 Uiso 1 1 calc R
C24 C 0.0463(6) 0.9005(3) 0.2226(2) 0.046(2) Uani 1 1 d .
H24A H -0.0078 0.8769 0.2405 0.069 Uiso 1 1 calc R
H24B H 0.1059 0.8742 0.2114 0.069 Uiso 1 1 calc R
H24C H 0.0024 0.9203 0.1913 0.069 Uiso 1 1 calc R
C25 C 0.5112(6) 0.9336(3) 0.3742(2) 0.0355(19) Uani 1 1 d .
H25 H 0.5153 0.9742 0.3583 0.043 Uiso 1 1 calc R
C26 C 0.5596(6) 0.9388(3) 0.4334(2) 0.048(2) Uani 1 1 d .
H26A H 0.5729 0.8988 0.4488 0.073 Uiso 1 1 calc R
H26B H 0.5030 0.9601 0.4516 0.073 Uiso 1 1 calc R
H26C H 0.6340 0.9607 0.4379 0.073 Uiso 1 1 calc R
C27 C 0.5888(6) 0.8935(3) 0.3472(3) 0.056(2) Uani 1 1 d .
H27A H 0.6693 0.9091 0.3529 0.084 Uiso 1 1 calc R
H27B H 0.5594 0.8920 0.3088 0.084 Uiso 1 1 calc R
H27C H 0.5884 0.8533 0.3622 0.084 Uiso 1 1 calc R
C28 C 0.2245(5) 0.7832(2) 0.0074(2) 0.0261(17) Uani 1 1 d .
H28A H 0.1614 0.7559 -0.0089 0.031 Uiso 1 1 calc R
H28B H 0.2937 0.7758 -0.0106 0.031 Uiso 1 1 calc R
C29 C 0.1828(6) 0.8478(3) -0.0053(2) 0.0272(17) Uani 1 1 d .
C30 C 0.1471(6) 0.8502(3) -0.0655(2) 0.040(2) Uani 1 1 d .
H30A H 0.0791 0.8242 -0.0760 0.061 Uiso 1 1 calc R
H30B H 0.2127 0.8368 -0.0829 0.061 Uiso 1 1 calc R
H30C H 0.1263 0.8913 -0.0764 0.061 Uiso 1 1 calc R
C31 C 0.2795(5) 0.8930(2) 0.0119(2) 0.0318(18) Uani 1 1 d .
H31A H 0.2532 0.9326 -0.0013 0.048 Uiso 1 1 calc R
H31B H 0.3502 0.8818 -0.0028 0.048 Uiso 1 1 calc R
H31C H 0.2973 0.8938 0.0509 0.048 Uiso 1 1 calc R
C32 C 0.0765(5) 0.8613(3) 0.0222(2) 0.0365(19) Uani 1 1 d .
H32A H 0.0485 0.9018 0.0131 0.055 Uiso 1 1 calc R
H32B H 0.0994 0.8580 0.0610 0.055 Uiso 1 1 calc R
H32C H 0.0137 0.8327 0.0103 0.055 Uiso 1 1 calc R
C33 C 0.1652(6) 0.7384(3) 0.0871(3) 0.0278(18) Uani 1 1 d .
C34 C 0.1548(6) 0.7515(2) 0.1407(3) 0.0286(18) Uani 1 1 d .
H34 H 0.2033 0.7811 0.1597 0.034 Uiso 1 1 calc R
C35 C 0.0722(6) 0.7204(3) 0.1658(3) 0.0327(18) Uani 1 1 d .
C36 C 0.0006(6) 0.6790(3) 0.1377(3) 0.0334(19) Uani 1 1 d .
H36 H -0.0555 0.6586 0.1548 0.040 Uiso 1 1 calc R
C37 C 0.0078(6) 0.6657(3) 0.0846(3) 0.0334(18) Uani 1 1 d .
C38 C 0.0914(6) 0.6954(3) 0.0608(3) 0.0306(18) Uani 1 1 d .
H38 H 0.0986 0.6859 0.0250 0.037 Uiso 1 1 calc R
C39 C 0.0597(6) 0.7361(3) 0.2231(2) 0.045(2) Uani 1 1 d .
H39A H 0.0662 0.7793 0.2280 0.067 Uiso 1 1 calc R
H39B H 0.1219 0.7163 0.2476 0.067 Uiso 1 1 calc R
H39C H -0.0172 0.7227 0.2305 0.067 Uiso 1 1 calc R
C40 C -0.0728(6) 0.6208(3) 0.0551(3) 0.050(2) Uani 1 1 d .
H40A H -0.0494 0.6134 0.0201 0.075 Uiso 1 1 calc R
H40B H -0.1535 0.6360 0.0502 0.075 Uiso 1 1 calc R
H40C H -0.0684 0.5836 0.0754 0.075 Uiso 1 1 calc R
C41 C 0.5403(6) 0.7288(3) 0.2038(2) 0.0346(18) Uani 1 1 d .
H41A H 0.5582 0.7720 0.2036 0.042 Uiso 1 1 calc R
H41B H 0.6149 0.7072 0.2030 0.042 Uiso 1 1 calc R
C42 C 0.4974(6) 0.7141(3) 0.2570(2) 0.039(2) Uani 1 1 d .
C43 C 0.5979(6) 0.7276(3) 0.3015(3) 0.058(2) Uani 1 1 d .
H43A H 0.5718 0.7212 0.3361 0.087 Uiso 1 1 calc R
H43B H 0.6225 0.7692 0.2988 0.087 Uiso 1 1 calc R
H43C H 0.6642 0.7011 0.2984 0.087 Uiso 1 1 calc R
C44 C 0.3930(6) 0.7548(3) 0.2633(3) 0.054(2) Uani 1 1 d .
H44A H 0.3246 0.7433 0.2374 0.081 Uiso 1 1 calc R
H44B H 0.4138 0.7963 0.2570 0.081 Uiso 1 1 calc R
H44C H 0.3742 0.7508 0.2995 0.081 Uiso 1 1 calc R
C45 C 0.4612(7) 0.6489(3) 0.2592(3) 0.058(2) Uani 1 1 d .
H45A H 0.5251 0.6234 0.2509 0.088 Uiso 1 1 calc R
H45B H 0.3906 0.6418 0.2330 0.088 Uiso 1 1 calc R
H45C H 0.4446 0.6395 0.2950 0.088 Uiso 1 1 calc R
C46 C 0.4656(7) 0.6554(3) 0.1348(2) 0.0294(18) Uani 1 1 d .
C47 C 0.3631(6) 0.6260(3) 0.1129(2) 0.0294(18) Uani 1 1 d .
H47 H 0.2896 0.6446 0.1145 0.035 Uiso 1 1 calc R
C48 C 0.3643(7) 0.5707(3) 0.0888(2) 0.0321(19) Uani 1 1 d .
C49 C 0.4711(7) 0.5437(3) 0.0869(3) 0.037(2) Uani 1 1 d .
H49 H 0.4731 0.5063 0.0695 0.044 Uiso 1 1 calc R
C50 C 0.5758(7) 0.5702(3) 0.1099(3) 0.040(2) Uani 1 1 d .
C51 C 0.5735(6) 0.6256(3) 0.1332(2) 0.0341(19) Uani 1 1 d .
H51 H 0.6451 0.6440 0.1485 0.041 Uiso 1 1 calc R
C52 C 0.2514(6) 0.5397(3) 0.0649(2) 0.047(2) Uani 1 1 d .
H52A H 0.2559 0.5283 0.0280 0.071 Uiso 1 1 calc R
H52B H 0.1849 0.5668 0.0655 0.071 Uiso 1 1 calc R
H52C H 0.2405 0.5040 0.0858 0.071 Uiso 1 1 calc R
C53 C 0.6928(6) 0.5389(3) 0.1098(3) 0.056(2) Uani 1 1 d .
H53A H 0.6987 0.5256 0.0735 0.085 Uiso 1 1 calc R
H53B H 0.6980 0.5045 0.1337 0.085 Uiso 1 1 calc R
H53C H 0.7571 0.5666 0.1221 0.085 Uiso 1 1 calc R
C54 C 0.6023(6) 0.8418(3) 0.0659(2) 0.0296(18) Uani 1 1 d .
H54A H 0.5807 0.8675 0.0946 0.035 Uiso 1 1 calc R
H54B H 0.5945 0.8661 0.0330 0.035 Uiso 1 1 calc R
C55 C 0.7331(6) 0.8239(3) 0.0812(2) 0.0295(18) Uani 1 1 d .
C56 C 0.7521(6) 0.7950(3) 0.1362(2) 0.044(2) Uani 1 1 d .
H56A H 0.8337 0.7813 0.1448 0.066 Uiso 1 1 calc R
H56B H 0.6990 0.7608 0.1363 0.066 Uiso 1 1 calc R
H56C H 0.7358 0.8241 0.1629 0.066 Uiso 1 1 calc R
C57 C 0.7717(5) 0.7793(3) 0.0409(2) 0.0395(19) Uani 1 1 d .
H57A H 0.8545 0.7688 0.0519 0.059 Uiso 1 1 calc R
H57B H 0.7617 0.7975 0.0054 0.059 Uiso 1 1 calc R
H57C H 0.7233 0.7432 0.0398 0.059 Uiso 1 1 calc R
C58 C 0.8075(6) 0.8806(3) 0.0823(2) 0.041(2) Uani 1 1 d .
H58A H 0.7809 0.9096 0.1067 0.062 Uiso 1 1 calc R
H58B H 0.7991 0.8977 0.0463 0.062 Uiso 1 1 calc R
H58C H 0.8903 0.8708 0.0945 0.062 Uiso 1 1 calc R
C59 C 0.5035(5) 0.7646(3) 0.0068(3) 0.0246(17) Uani 1 1 d .
C60 C 0.4767(6) 0.7039(3) 0.0028(3) 0.0301(18) Uani 1 1 d .
H60 H 0.4808 0.6809 0.0344 0.036 Uiso 1 1 calc R
C61 C 0.4440(6) 0.6763(3) -0.0465(3) 0.0297(18) Uani 1 1 d .
C62 C 0.4400(6) 0.7100(3) -0.0921(3) 0.0322(18) Uani 1 1 d .
H62 H 0.4145 0.6920 -0.1258 0.039 Uiso 1 1 calc R
C63 C 0.4721(6) 0.7693(3) -0.0901(2) 0.0283(17) Uani 1 1 d .
C64 C 0.5040(5) 0.7960(3) -0.0414(3) 0.0297(18) Uani 1 1 d .
H64 H 0.5270 0.8367 -0.0401 0.036 Uiso 1 1 calc R
C65 C 0.4109(6) 0.6109(3) -0.0493(3) 0.051(2) Uani 1 1 d .
H65A H 0.4124 0.5961 -0.0855 0.077 Uiso 1 1 calc R
H65B H 0.3318 0.6061 -0.0402 0.077 Uiso 1 1 calc R
H65C H 0.4672 0.5884 -0.0240 0.077 Uiso 1 1 calc R
C66 C 0.4708(6) 0.8047(3) -0.1409(2) 0.043(2) Uani 1 1 d .
H66A H 0.4749 0.8473 -0.1325 0.065 Uiso 1 1 calc R
H66B H 0.3981 0.7963 -0.1653 0.065 Uiso 1 1 calc R
H66C H 0.5385 0.7933 -0.1578 0.065 Uiso 1 1 calc R

loop_
_atom_site_aniso_label
_atom_site_aniso_U_11
_atom_site_aniso_U_22
_atom_site_aniso_U_33
_atom_site_aniso_U_23
_atom_site_aniso_U_13
_atom_site_aniso_U_12
V1 0.0327(8) 0.0251(7) 0.0206(7) 0.0005(5) 0.0087(6) 0.0034(6)
P1 0.0356(13) 0.0292(11) 0.0243(11) -0.0004(9) 0.0063(10) 0.0002(10)
N1 0.034(4) 0.021(3) 0.017(3) -0.006(3) 0.000(3) 0.002(3)
N2 0.039(4) 0.017(3) 0.024(3) -0.002(3) 0.010(3) 0.000(3)
N3 0.037(4) 0.024(3) 0.019(3) -0.004(3) 0.014(3) -0.009(3)
N4 0.022(4) 0.030(3) 0.029(4) 0.002(3) 0.007(3) -0.005(3)
N5 0.037(4) 0.018(3) 0.016(3) -0.006(2) 0.007(3) 0.001(3)
N6 0.037(4) 0.030(4) 0.018(3) 0.006(3) 0.007(3) 0.000(3)
N7 0.025(4) 0.029(3) 0.018(3) 0.000(3) 0.016(3) -0.005(3)
C1 0.019(5) 0.028(5) 0.036(5) 0.003(4) 0.006(4) -0.005(4)
C2 0.030(5) 0.021(4) 0.037(4) 0.001(3) 0.009(4) 0.001(3)
C3 0.035(5) 0.024(4) 0.025(4) -0.009(3) 0.005(4) -0.002(3)
C4 0.036(6) 0.024(4) 0.030(5) -0.004(3) 0.016(5) -0.003(4)
C5 0.040(6) 0.026(4) 0.024(5) -0.001(3) 0.009(4) -0.002(4)
C6 0.031(5) 0.033(4) 0.038(5) 0.005(4) 0.008(5) 0.003(4)
C7 0.040(6) 0.028(4) 0.033(5) -0.003(3) 0.017(5) -0.007(4)
C8 0.044(6) 0.028(4) 0.030(5) 0.008(3) 0.002(4) 0.000(4)
C9 0.033(5) 0.024(4) 0.022(5) 0.006(3) 0.002(4) 0.000(4)
C10 0.035(6) 0.027(4) 0.022(5) -0.010(4) 0.011(4) -0.007(4)
C11 0.038(6) 0.022(4) 0.035(5) -0.006(4) 0.016(4) -0.003(4)
C12 0.036(6) 0.053(5) 0.054(6) -0.005(4) 0.016(5) -0.018(4)
C13 0.046(7) 0.053(5) 0.042(5) 0.019(4) 0.007(5) -0.010(5)
C14 0.050(6) 0.056(5) 0.035(5) 0.008(4) 0.004(5) -0.006(5)
C15 0.036(6) 0.042(5) 0.029(5) 0.002(4) 0.007(4) -0.008(4)
C16 0.030(5) 0.029(4) 0.037(5) -0.003(3) 0.015(4) 0.006(4)
C17 0.034(5) 0.046(5) 0.050(5) -0.001(4) -0.003(4) -0.001(4)
C18 0.034(5) 0.050(5) 0.047(5) 0.001(4) 0.004(4) 0.013(4)
C19 0.037(5) 0.041(5) 0.024(4) 0.005(3) -0.002(4) 0.003(4)
C20 0.048(6) 0.041(5) 0.043(5) -0.003(4) 0.004(4) 0.004(4)
C21 0.035(5) 0.048(5) 0.060(5) 0.001(4) -0.001(4) 0.002(4)
C22 0.025(5) 0.034(4) 0.047(5) -0.001(4) 0.009(4) 0.003(4)
C23 0.034(5) 0.060(5) 0.056(5) -0.018(4) 0.000(4) -0.005(4)
C24 0.042(5) 0.051(5) 0.044(5) -0.019(4) 0.005(4) -0.006(4)
C25 0.036(5) 0.042(5) 0.026(5) 0.010(3) -0.003(4) -0.005(4)
C26 0.050(6) 0.048(5) 0.045(5) -0.003(4) 0.001(4) -0.007(4)
C27 0.054(6) 0.066(5) 0.048(5) -0.013(4) 0.011(5) -0.012(5)
C28 0.028(5) 0.033(4) 0.019(4) 0.001(3) 0.007(3) -0.002(4)
C29 0.027(5) 0.033(4) 0.022(4) 0.004(3) 0.003(4) 0.004(4)
C30 0.038(5) 0.050(5) 0.034(5) 0.005(4) 0.006(4) 0.010(4)
C31 0.038(5) 0.028(4) 0.031(4) 0.002(3) 0.009(4) 0.006(4)
C32 0.028(5) 0.043(5) 0.038(5) -0.002(4) 0.006(4) 0.003(4)
C33 0.033(5) 0.019(4) 0.030(5) 0.004(3) 0.004(4) 0.010(4)
C34 0.042(5) 0.015(4) 0.030(5) 0.002(3) 0.005(4) 0.005(3)
C35 0.039(5) 0.023(4) 0.039(5) 0.014(4) 0.015(4) 0.007(4)
C36 0.030(5) 0.027(4) 0.046(6) 0.012(4) 0.014(4) 0.003(4)
C37 0.034(5) 0.026(4) 0.040(5) 0.000(4) 0.006(4) -0.001(4)
C38 0.032(5) 0.033(4) 0.028(4) 0.000(4) 0.008(4) -0.002(4)
C39 0.062(6) 0.041(5) 0.037(5) 0.009(4) 0.024(4) 0.007(4)
C40 0.051(6) 0.051(5) 0.054(5) -0.001(4) 0.023(5) -0.010(4)
C41 0.043(5) 0.031(4) 0.033(5) 0.011(4) 0.016(4) 0.011(4)
C42 0.056(6) 0.039(5) 0.023(5) 0.007(4) 0.011(4) 0.006(4)
C43 0.071(6) 0.074(6) 0.027(5) 0.006(4) 0.000(5) 0.015(5)
C44 0.056(6) 0.078(6) 0.030(5) 0.010(4) 0.014(4) 0.016(5)
C45 0.091(7) 0.051(5) 0.036(5) 0.020(4) 0.019(5) -0.007(5)
C46 0.041(6) 0.022(4) 0.029(5) 0.010(3) 0.015(4) 0.010(4)
C47 0.032(5) 0.039(5) 0.019(4) 0.005(4) 0.009(4) 0.001(4)
C48 0.049(6) 0.026(5) 0.022(4) 0.000(3) 0.006(4) -0.002(4)
C49 0.050(6) 0.017(4) 0.047(5) 0.001(4) 0.023(5) 0.005(5)
C50 0.042(6) 0.023(5) 0.061(6) 0.005(4) 0.031(5) 0.008(4)
C51 0.041(6) 0.019(4) 0.047(5) 0.008(3) 0.019(4) -0.005(4)
C52 0.068(6) 0.040(5) 0.036(5) -0.004(4) 0.013(5) 0.000(4)
C53 0.054(6) 0.029(4) 0.094(6) -0.006(4) 0.033(5) 0.004(4)
C54 0.035(5) 0.037(4) 0.016(4) 0.006(3) 0.006(4) 0.006(4)
C55 0.025(5) 0.035(4) 0.029(5) 0.002(4) 0.005(4) 0.005(4)
C56 0.037(5) 0.060(5) 0.033(5) 0.006(4) 0.000(4) 0.011(4)
C57 0.029(5) 0.045(4) 0.048(5) -0.001(4) 0.015(4) 0.010(4)
C58 0.034(5) 0.055(5) 0.038(5) -0.005(4) 0.015(4) -0.010(4)
C59 0.025(5) 0.025(4) 0.026(5) -0.001(4) 0.014(4) 0.008(4)
C60 0.039(5) 0.031(5) 0.025(4) 0.000(4) 0.016(4) 0.005(4)
C61 0.034(5) 0.022(4) 0.034(5) -0.009(4) 0.009(4) -0.002(4)
C62 0.042(5) 0.036(5) 0.021(4) -0.005(4) 0.009(4) 0.001(4)
C63 0.036(5) 0.032(5) 0.018(4) 0.002(4) 0.010(4) 0.001(4)
C64 0.027(5) 0.025(4) 0.038(5) 0.002(4) 0.010(4) 0.001(3)
C65 0.078(6) 0.034(5) 0.046(5) -0.014(4) 0.022(5) -0.012(4)
C66 0.052(6) 0.049(5) 0.028(5) -0.004(4) 0.003(4) -0.007(4)

loop_
_atom_type_symbol
_atom_type_description
_atom_type_scat_dispersion_real
_atom_type_scat_dispersion_imag
_atom_type_scat_source
C C 0.0033 0.0016 'International Tables Vol C Tables 4.2.6.8 and 6.1.1.4'
H H 0.0000 0.0000 'International Tables Vol C Tables 4.2.6.8 and 6.1.1.4'
N N 0.0061 0.0033 'International Tables Vol C Tables 4.2.6.8 and 6.1.1.4'
P P 0.1023 0.0942 'International Tables Vol C Tables 4.2.6.8 and 6.1.1.4'
V V 0.3005 0.5294 'International Tables Vol C Tables 4.2.6.8 and 6.1.1.4'

loop_
_geom_angle_atom_site_label_1
_geom_angle_atom_site_label_2
_geom_angle_atom_site_label_3
_geom_angle
N5 V1 N7 105.6(2)
N5 V1 N6 103.5(2)
N7 V1 N6 113.1(2)
N5 V1 N4 110.5(2)
N7 V1 N4 108.2(2)
N6 V1 N4 115.4(2)
N5 P1 N1 109.5(3)
C1 N1 P1 128.1(5)
C1 N2 C4 121.8(5)
C1 N2 C2 111.4(5)
C4 N2 C2 121.2(5)
C1 N3 C10 120.5(5)
C1 N3 C3 112.0(5)
C10 N3 C3 122.0(5)
C33 N4 C28 114.9(5)
C33 N4 V1 120.4(4)
C28 N4 V1 124.6(4)
P1 N5 V1 141.7(3)
C46 N6 C41 115.9(5)
C46 N6 V1 119.1(4)
C41 N6 V1 119.3(4)
C59 N7 C54 116.8(4)
C59 N7 V1 120.3(4)
C54 N7 V1 122.0(4)
N1 C1 N3 124.9(6)
N1 C1 N2 127.4(6)
N3 C1 N2 107.6(5)
N2 C2 C3 101.6(4)
N3 C3 C2 102.3(4)
C9 C4 C5 122.2(6)
C9 C4 N2 119.4(6)
C5 C4 N2 118.3(6)
C4 C5 C6 118.3(6)
C4 C5 C16 123.2(6)
C6 C5 C16 118.5(6)
C7 C6 C5 120.0(6)
C8 C7 C6 120.4(6)
C7 C8 C9 120.4(7)
C4 C9 C8 118.5(6)
C4 C9 C19 121.1(6)
C8 C9 C19 120.4(6)
C15 C10 C11 123.1(6)
C15 C10 N3 118.2(6)
C11 C10 N3 118.6(6)
C12 C11 C10 115.6(7)
C12 C11 C22 121.1(7)
C10 C11 C22 123.3(6)
C13 C12 C11 121.9(7)
C12 C13 C14 121.2(7)
C15 C14 C13 119.5(7)
C10 C15 C14 118.7(7)
C10 C15 C25 121.0(6)
C14 C15 C25 120.4(7)
C18 C16 C5 112.2(5)
C18 C16 C17 111.3(5)
C5 C16 C17 110.2(5)
C9 C19 C21 113.1(5)
C9 C19 C20 109.5(5)
C21 C19 C20 110.2(5)
C11 C22 C24 113.1(5)
C11 C22 C23 110.2(5)
C24 C22 C23 109.4(6)
C27 C25 C15 110.8(5)
C27 C25 C26 110.0(6)
C15 C25 C26 114.6(6)
N4 C28 C29 117.6(5)
C31 C29 C30 109.7(5)
C31 C29 C32 109.8(5)
C30 C29 C32 109.9(5)
C31 C29 C28 112.1(5)
C30 C29 C28 105.7(5)
C32 C29 C28 109.6(5)
C38 C33 C34 118.1(6)
C38 C33 N4 123.1(6)
C34 C33 N4 118.6(6)
C35 C34 C33 119.7(6)
C36 C35 C34 119.7(6)
C36 C35 C39 121.0(6)
C34 C35 C39 119.2(7)
C35 C36 C37 121.8(6)
C38 C37 C36 117.9(6)
C38 C37 C40 121.7(6)
C36 C37 C40 120.3(6)
C37 C38 C33 122.7(6)
N6 C41 C42 117.2(5)
C43 C42 C45 110.2(6)
C43 C42 C44 108.8(6)
C45 C42 C44 110.1(6)
C43 C42 C41 107.4(6)
C45 C42 C41 111.3(5)
C44 C42 C41 109.0(5)
C47 C46 C51 117.4(6)
C47 C46 N6 119.9(6)
C51 C46 N6 122.6(7)
C48 C47 C46 122.3(6)
C49 C48 C47 118.6(7)
C49 C48 C52 120.0(6)
C47 C48 C52 121.4(7)
C48 C49 C50 121.2(6)
C51 C50 C49 119.6(7)
C51 C50 C53 119.5(7)
C49 C50 C53 120.9(6)
C50 C51 C46 120.8(7)
N7 C54 C55 116.5(5)
C56 C55 C58 109.7(5)
C56 C55 C57 108.3(5)
C58 C55 C57 109.5(5)
C56 C55 C54 109.6(5)
C58 C55 C54 108.0(5)
C57 C55 C54 111.7(5)
C60 C59 N7 119.7(5)
C60 C59 C64 116.9(6)
N7 C59 C64 123.1(5)
C61 C60 C59 121.7(6)
C62 C61 C60 118.6(6)
C62 C61 C65 121.2(6)
C60 C61 C65 120.2(6)
C61 C62 C63 121.6(6)
C64 C63 C62 119.2(6)
C64 C63 C66 120.3(6)
C62 C63 C66 120.4(6)
C63 C64 C59 121.8(6)

loop_
_geom_bond_atom_site_label_1
_geom_bond_atom_site_label_2
_geom_bond_distance
V1 N5 1.806(4)
V1 N7 1.898(4)
V1 N6 1.902(5)
V1 N4 1.910(5)
P1 N5 1.572(5)
P1 N1 1.634(5)
N1 C1 1.286(7)
N2 C1 1.369(7)
N2 C4 1.445(7)
N2 C2 1.474(6)
N3 C1 1.355(7)
N3 C10 1.441(7)
N3 C3 1.467(6)
N4 C33 1.428(7)
N4 C28 1.476(7)
N6 C46 1.423(7)
N6 C41 1.480(7)
N7 C59 1.406(7)
N7 C54 1.472(7)
C2 C3 1.525(7)
C4 C9 1.379(8)
C4 C5 1.391(8)
C5 C6 1.392(7)
C5 C16 1.536(8)
C6 C7 1.386(9)
C7 C8 1.384(8)
C8 C9 1.387(7)
C9 C19 1.516(8)
C10 C15 1.381(9)
C10 C11 1.413(9)
C11 C12 1.397(8)
C11 C22 1.512(9)
C12 C13 1.360(9)
C13 C14 1.387(9)
C14 C15 1.382(8)
C15 C25 1.511(9)
C16 C18 1.533(7)
C16 C17 1.543(8)
C19 C21 1.525(8)
C19 C20 1.551(7)
C22 C24 1.529(8)
C22 C23 1.539(8)
C25 C27 1.505(8)
C25 C26 1.525(8)
C28 C29 1.546(7)
C29 C31 1.519(8)
C29 C30 1.519(8)
C29 C32 1.531(7)
C33 C38 1.386(8)
C33 C34 1.414(8)
C34 C35 1.409(8)
C35 C36 1.368(8)
C35 C39 1.523(8)
C36 C37 1.393(8)
C37 C38 1.384(8)
C37 C40 1.491(8)
C41 C42 1.542(7)
C42 C43 1.518(9)
C42 C45 1.526(8)
C42 C44 1.537(8)
C46 C47 1.390(8)
C46 C51 1.417(8)
C47 C48 1.386(8)
C48 C49 1.378(9)
C48 C52 1.515(9)
C49 C50 1.390(9)
C50 C51 1.378(8)
C50 C53 1.520(9)
C54 C55 1.549(8)
C55 C56 1.524(8)
C55 C58 1.532(8)
C55 C57 1.545(7)
C59 C60 1.397(7)
C59 C64 1.413(8)
C60 C61 1.394(8)
C61 C62 1.377(8)
C61 C65 1.514(7)
C62 C63 1.380(8)
C63 C64 1.370(8)
C63 C66 1.511(8)
